data_9014065
loop_
_publ_author_name
'Averbuch-Pouchot M'
'Durif, A.'

_publ_section_title
;
 Structure of Tetralithium Tetrametaphosphate Pentahydrate
 _cod_database_code 1007152
;
_journal_name_full 'Acta Crystallographica, Section C'
_journal_page_first 129
_journal_page_last 131
_journal_paper_doi 10.1107/S0108270186097056
_journal_volume 42
_journal_year 1986
_chemical_formula_sum 'Li4 O17 P4'
_space_group_IT_number 15
_symmetry_space_group_name_Hall '-C 2yc'
_symmetry_space_group_name_H-M 'C 1 2/c 1'
_cell_angle_alpha 90
_cell_angle_beta 127.32
_cell_angle_gamma 90
_cell_length_a 17.073
_cell_length_b 17.029
_cell_length_c 13.554
_cell_formula_units_Z 8
_cell_volume 3133.839
_database_code_amcsd 0010023
_exptl_crystal_density_diffrn 1.796
_cod_duplicate_entry 1007152
_cod_original_formula_sum 'P4 O17 Li4'
_cod_database_code 9014065
_amcsd_formula_title 'H10 Li4 O17 P4'

loop_
_space_group_symop_operation_xyz
x,y,z
1/2+x,1/2+y,z
x,-y,1/2+z
1/2+x,1/2-y,1/2+z
-x,y,1/2-z
1/2-x,1/2+y,1/2-z
-x,-y,-z
1/2-x,1/2-y,-z

loop_
_atom_site_label
_atom_site_fract_x
_atom_site_fract_y
_atom_site_fract_z
_atom_site_attached_hydrogens
P1 0.10931 0.21852 0.72686 0
P2 0.10514 0.22532 0.94042 0
P3 0.10694 0.47358 0.22564 0
P4 0.10625 0.47192 0.44027 0
O1 0.33020 0.33590 0.50600 2
O2 0.12020 0.01110 0.46160 2
O3 0.10058 0.24910 0.13890 2
O4 0.16910 0.13540 0.22550 2
O5 0.08230 -0.00470 0.19000 2
O6 0.82390 0.14980 0.72800 0
O7 0.11870 0.28230 0.66030 0
O8 0.11290 0.25860 0.83610 0
O9 0.00030 0.18240 0.63940 0
O10 0.10200 0.29450 0.00420 0
O11 0.17900 0.16370 0.01610 0
O12 0.11290 0.40830 0.15810 0
O13 0.18010 0.53830 0.27860 0
O14 0.99990 0.51350 0.13960 0
O15 0.18190 0.53470 0.50360 0
O16 0.39150 0.09380 0.48580 0
O17 0.89130 0.43300 0.16620 0
Li1 0.18980 0.37840 0.10310 0
Li2 0.33130 0.12270 0.31270 0
Li3 -0.00100 0.33060 0.47360 0
Li4 0.23160 0.63800 0.04050 0

loop_
_cod_related_entry_id
_cod_related_entry_database
_cod_related_entry_code
1 AMCSD 0010023
